data_1520046
loop_
_publ_author_name
'Hutchins, Kristin M.'
'Groeneman, Ryan H.'
'Reinheimer, Eric W.'
'Swenson, Dale C.'
'MacGillivray, Leonard R.'

_publ_section_title
;
 Achieving dynamic behaviour and thermal expansion in the organic solid
 state via co-crystallization
;
_journal_issue 8
_journal_name_full 'Chem. Sci.'
_journal_page_first 4717
_journal_paper_doi 10.1039/C5SC00988J
_journal_volume 6
_journal_year 2015
_chemical_formula_moiety 'C6 H4 Cl2 O2, 2(C11 H9 N3)'
_chemical_formula_sum 'C28 H22 Cl2 N6 O2'
_chemical_formula_weight 545.42
_chemical_name_common '4PAzP.4,6-diCl res 250'
_chemical_name_systematic
;
4-pyridylazophenyl 4,6-dichloro-1,3-benzenediol
;
_space_group_crystal_system monoclinic
_space_group_IT_number 14
_space_group_name_Hall '-P 2ybc'
_space_group_name_H-M_alt 'P 1 21/c 1'
_symmetry_space_group_name_Hall '-P 2ybc'
_symmetry_space_group_name_H-M 'P 1 21/c 1'
_atom_sites_solution_hydrogens geom
_atom_sites_solution_primary direct
_atom_sites_solution_secondary difmap
_audit_creation_method
;
SHELXL-97 and text editor.
;
_audit_update_record
;
2015-03-05 deposited with the CCDC.
2015-05-26 downloaded from the CCDC.
;
_cell_angle_alpha 90.00
_cell_angle_beta 95.252(5)
_cell_angle_gamma 90.00
_cell_formula_units_Z 4
_cell_length_a 15.6347(16)
_cell_length_b 15.9890(16)
_cell_length_c 10.6460(11)
_cell_measurement_reflns_used 7888
_cell_measurement_temperature 250(2)
_cell_measurement_theta_max 25.35
_cell_measurement_theta_min 1.00
_cell_volume 2650.1(5)
_computing_cell_refinement 'HKL Scalepack (Otwinowski and Minor, 1997)'
_computing_data_collection 'Collect (Hooft, 1998)'
_computing_data_reduction 'Denzo (Otwinowski and Minor, 1997)'
_computing_molecular_graphics 'Olex2 (Dolomanov et al., 2009)'
_computing_publication_material 'Olex2 (Dolomanov et al., 2009)'
_computing_structure_refinement 'SHELXL-97 (Sheldrick, 1997)'
_computing_structure_solution 'SHELXS-97 (Sheldrick, 1990)'
_diffrn_ambient_temperature 250(2)
_diffrn_detector_area_resol_mean 9
_diffrn_measured_fraction_theta_full 0.958
_diffrn_measured_fraction_theta_max 0.958
_diffrn_measurement_device_type 'Nonius Kappa CCD'
_diffrn_measurement_method 'CCD rotation images, phi scans'
_diffrn_radiation_monochromator graphite
_diffrn_radiation_source 'fine-focus sealed tube'
_diffrn_radiation_type MoK\a
_diffrn_radiation_wavelength 0.71073
_diffrn_reflns_av_R_equivalents 0.0412
_diffrn_reflns_av_sigmaI/netI 0.0409
_diffrn_reflns_limit_h_max 18
_diffrn_reflns_limit_h_min -18
_diffrn_reflns_limit_k_max 19
_diffrn_reflns_limit_k_min -19
_diffrn_reflns_limit_l_max 12
_diffrn_reflns_limit_l_min -12
_diffrn_reflns_number 14597
_diffrn_reflns_theta_full 25.48
_diffrn_reflns_theta_max 25.48
_diffrn_reflns_theta_min 2.86
_exptl_absorpt_coefficient_mu 0.283
_exptl_absorpt_correction_T_max 0.950
_exptl_absorpt_correction_T_min 0.888
_exptl_absorpt_correction_type multi-scan
_exptl_absorpt_process_details 'SADABS (Bruker, 2002)'
_exptl_crystal_colour red-orange
_exptl_crystal_density_diffrn 1.367
_exptl_crystal_density_method 'not measured'
_exptl_crystal_description block
_exptl_crystal_F_000 1128
_exptl_crystal_size_max 0.42
_exptl_crystal_size_mid 0.38
_exptl_crystal_size_min 0.18
_refine_diff_density_max 0.177
_refine_diff_density_min -0.191
_refine_diff_density_rms 0.038
_refine_ls_extinction_method none
_refine_ls_goodness_of_fit_ref 1.071
_refine_ls_hydrogen_treatment constr
_refine_ls_matrix_type full
_refine_ls_number_parameters 343
_refine_ls_number_reflns 4718
_refine_ls_number_restraints 0
_refine_ls_restrained_S_all 1.071
_refine_ls_R_factor_all 0.0956
_refine_ls_R_factor_gt 0.0511
_refine_ls_shift/su_max 0.001
_refine_ls_shift/su_mean 0.000
_refine_ls_structure_factor_coef Fsqd
_refine_ls_weighting_details 'calc w=1/[\s^2^(Fo^2^)+(0.0461P)^2^+0.9809P] where P=(Fo^2^+2Fc^2^)/3'
_refine_ls_weighting_scheme calc
_refine_ls_wR_factor_gt 0.1063
_refine_ls_wR_factor_ref 0.1232
_reflns_number_gt 3080
_reflns_number_total 4718
_reflns_threshold_expression >2sigma(I)
_cod_data_source_file c5sc00988j2.cif
_cod_data_source_block dicl250
_cod_depositor_comments
;
The following automatic conversions were performed:
'__audit_creation_method' tag replaced with '_audit_creation_method'
tag.

Automatic conversion script
Id: cif_correct_tags 3376 2015-05-07 07:48:27Z andrius 

 Adding full bibliography for 1520043--1520052.cif.
;
_cod_database_code 1520046

loop_
_symmetry_equiv_pos_as_xyz
'x, y, z'
'-x, y+1/2, -z+1/2'
'-x, -y, -z'
'x, -y-1/2, z-1/2'

loop_
_atom_site_label
_atom_site_type_symbol
_atom_site_fract_x
_atom_site_fract_y
_atom_site_fract_z
_atom_site_U_iso_or_equiv
_atom_site_adp_type
_atom_site_occupancy
_atom_site_symmetry_multiplicity
_atom_site_calc_flag
_atom_site_refinement_flags
N1 N 0.58938(15) 0.05309(15) 0.2579(2) 0.0645(6) Uani 1 1 d .
C1 C 0.51736(19) 0.01265(19) 0.2751(3) 0.0712(8) Uani 1 1 d .
H1 H 0.5173 -0.0233 0.3450 0.085 Uiso 1 1 calc R
C2 C 0.44245(18) 0.02016(17) 0.1965(3) 0.0663(8) Uani 1 1 d .
H2 H 0.3924 -0.0088 0.2132 0.080 Uiso 1 1 calc R
N3 N 0.36959(14) 0.08121(13) 0.00284(19) 0.0577(6) Uani 1 1 d .
C3 C 0.58884(18) 0.10146(19) 0.1564(3) 0.0677(8) Uani 1 1 d .
H3 H 0.6395 0.1302 0.1423 0.081 Uiso 1 1 calc R
N4 N 0.30112(15) 0.07189(14) 0.0522(2) 0.0628(6) Uani 1 1 d .
C4 C 0.51791(17) 0.11191(17) 0.0705(3) 0.0626(7) Uani 1 1 d .
H4 H 0.5207 0.1458 -0.0012 0.075 Uiso 1 1 calc R
C5 C 0.44339(16) 0.07163(16) 0.0924(2) 0.0541(7) Uani 1 1 d .
C6 C 0.22513(17) 0.07411(17) -0.0327(3) 0.0588(7) Uani 1 1 d .
C7 C 0.14922(19) 0.0792(2) 0.0222(3) 0.0778(9) Uani 1 1 d .
H7 H 0.1495 0.0818 0.1104 0.093 Uiso 1 1 calc R
C8 C 0.07230(19) 0.0803(2) -0.0531(4) 0.0883(10) Uani 1 1 d .
H8 H 0.0201 0.0849 -0.0163 0.106 Uiso 1 1 calc R
C9 C 0.22515(18) 0.06858(17) -0.1621(3) 0.0676(8) Uani 1 1 d .
H9 H 0.2773 0.0651 -0.1992 0.081 Uiso 1 1 calc R
C10 C 0.1484(2) 0.0682(2) -0.2364(3) 0.0820(9) Uani 1 1 d .
H10 H 0.1479 0.0635 -0.3244 0.098 Uiso 1 1 calc R
C11 C 0.0725(2) 0.0748(2) -0.1814(4) 0.0869(10) Uani 1 1 d .
H11 H 0.0201 0.0755 -0.2324 0.104 Uiso 1 1 calc R
N2 N 0.41252(14) 0.18517(15) 0.5525(2) 0.0642(6) Uani 1 1 d .
N5 N 0.14741(13) 0.18981(14) 0.4363(2) 0.0609(6) Uani 1 1 d .
N6 N 0.12736(13) 0.20073(14) 0.3219(2) 0.0608(6) Uani 1 1 d .
C12 C 0.35342(18) 0.20522(19) 0.6282(3) 0.0700(8) Uani 1 1 d .
H12 H 0.3716 0.2177 0.7127 0.084 Uiso 1 1 calc R
C13 C 0.26660(17) 0.20893(18) 0.5911(3) 0.0656(8) Uani 1 1 d .
H13 H 0.2271 0.2241 0.6485 0.079 Uiso 1 1 calc R
C14 C 0.38446(18) 0.1669(2) 0.4347(3) 0.0730(8) Uani 1 1 d .
H14 H 0.4253 0.1526 0.3788 0.088 Uiso 1 1 calc R
C15 C 0.29872(17) 0.16751(19) 0.3884(3) 0.0670(8) Uani 1 1 d .
H15 H 0.2818 0.1529 0.3043 0.080 Uiso 1 1 calc R
C16 C 0.23956(16) 0.19004(16) 0.4689(2) 0.0549(7) Uani 1 1 d .
C17 C 0.03647(16) 0.19437(16) 0.2875(3) 0.0568(7) Uani 1 1 d .
C18 C -0.01995(17) 0.15404(17) 0.3602(3) 0.0621(7) Uani 1 1 d .
H18 H -0.0001 0.1316 0.4391 0.075 Uiso 1 1 calc R
C19 C -0.10547(17) 0.14697(19) 0.3164(3) 0.0720(8) Uani 1 1 d .
H19 H -0.1440 0.1192 0.3648 0.086 Uiso 1 1 calc R
C20 C 0.00749(18) 0.22631(19) 0.1713(3) 0.0706(8) Uani 1 1 d .
H20 H 0.0461 0.2522 0.1210 0.085 Uiso 1 1 calc R
C21 C -0.07834(19) 0.2202(2) 0.1289(3) 0.0771(9) Uani 1 1 d .
H21 H -0.0985 0.2432 0.0504 0.092 Uiso 1 1 calc R
C22 C -0.13397(18) 0.18082(19) 0.2012(3) 0.0744(9) Uani 1 1 d .
H22 H -0.1924 0.1768 0.1720 0.089 Uiso 1 1 calc R
Cl1 Cl 0.87260(4) 0.01811(5) 0.61534(7) 0.0746(3) Uani 1 1 d .
Cl2 Cl 0.69740(5) 0.21949(5) 0.90650(7) 0.0785(3) Uani 1 1 d .
O1 O 0.72062(11) 0.03043(12) 0.43842(16) 0.0657(5) Uani 1 1 d .
H1O H 0.6788 0.0410 0.3855 0.098 Uiso 1 1 d R
O2 O 0.56031(11) 0.20280(12) 0.70508(17) 0.0688(5) Uani 1 1 d .
H2O H 0.5217 0.1961 0.6458 0.103 Uiso 1 1 d R
C23 C 0.71180(15) 0.07298(16) 0.5459(2) 0.0519(6) Uani 1 1 d .
C24 C 0.77982(15) 0.07344(16) 0.6397(2) 0.0531(6) Uani 1 1 d .
C25 C 0.77548(16) 0.11767(16) 0.7496(2) 0.0579(7) Uani 1 1 d .
H25 H 0.8226 0.1180 0.8112 0.069 Uiso 1 1 calc R
C26 C 0.70222(16) 0.16141(16) 0.7693(2) 0.0545(6) Uani 1 1 d .
C27 C 0.63190(16) 0.16074(16) 0.6791(2) 0.0536(6) Uani 1 1 d .
C28 C 0.63834(15) 0.11700(15) 0.5685(2) 0.0522(6) Uani 1 1 d .
H28 H 0.5915 0.1171 0.5066 0.063 Uiso 1 1 calc R

loop_
_atom_site_aniso_label
_atom_site_aniso_U_11
_atom_site_aniso_U_22
_atom_site_aniso_U_33
_atom_site_aniso_U_23
_atom_site_aniso_U_13
_atom_site_aniso_U_12
N1 0.0560(15) 0.0744(16) 0.0604(15) -0.0044(12) -0.0098(11) 0.0032(12)
C1 0.068(2) 0.077(2) 0.0656(19) 0.0114(15) -0.0110(15) -0.0001(16)
C2 0.0574(17) 0.0737(19) 0.0651(18) 0.0084(15) -0.0092(14) -0.0081(14)
N3 0.0508(14) 0.0657(14) 0.0544(13) -0.0011(11) -0.0066(11) -0.0028(11)
C3 0.0536(17) 0.079(2) 0.0692(19) -0.0055(16) -0.0033(14) -0.0052(14)
N4 0.0531(15) 0.0769(16) 0.0564(14) 0.0001(11) -0.0053(11) 0.0006(12)
C4 0.0555(17) 0.0711(18) 0.0592(17) 0.0037(14) -0.0049(13) -0.0041(14)
C5 0.0499(16) 0.0588(17) 0.0515(15) -0.0063(13) -0.0066(12) 0.0015(12)
C6 0.0492(17) 0.0645(18) 0.0606(18) -0.0010(13) -0.0065(14) -0.0022(12)
C7 0.0581(19) 0.099(2) 0.076(2) -0.0056(17) 0.0044(16) -0.0057(16)
C8 0.0490(19) 0.104(3) 0.110(3) -0.011(2) -0.0003(18) -0.0042(17)
C9 0.0548(17) 0.079(2) 0.0661(19) -0.0052(15) -0.0086(14) -0.0023(14)
C10 0.070(2) 0.100(2) 0.071(2) -0.0094(17) -0.0180(17) -0.0013(18)
C11 0.058(2) 0.091(2) 0.106(3) -0.010(2) -0.0250(19) -0.0056(16)
N2 0.0453(13) 0.0819(17) 0.0642(15) -0.0011(12) -0.0016(12) 0.0083(11)
N5 0.0499(13) 0.0701(15) 0.0618(15) 0.0011(11) 0.0004(11) 0.0030(11)
N6 0.0496(14) 0.0742(16) 0.0578(14) 0.0017(12) -0.0002(11) 0.0017(11)
C12 0.0524(18) 0.095(2) 0.0604(18) -0.0134(16) -0.0069(15) 0.0079(15)
C13 0.0493(17) 0.085(2) 0.0620(18) -0.0077(15) 0.0033(13) 0.0076(14)
C14 0.0518(18) 0.103(2) 0.0639(19) -0.0023(16) 0.0055(14) 0.0176(16)
C15 0.0560(18) 0.093(2) 0.0506(16) -0.0001(14) -0.0015(14) 0.0104(15)
C16 0.0443(15) 0.0582(17) 0.0616(17) 0.0052(13) 0.0016(13) 0.0036(12)
C17 0.0387(15) 0.0660(18) 0.0656(18) -0.0031(14) 0.0045(13) 0.0020(12)
C18 0.0504(17) 0.0745(19) 0.0609(17) 0.0018(14) 0.0014(13) 0.0008(14)
C19 0.0480(17) 0.091(2) 0.078(2) 0.0044(17) 0.0073(15) -0.0055(15)
C20 0.0521(17) 0.092(2) 0.0671(19) 0.0143(16) 0.0012(14) -0.0025(15)
C21 0.0542(19) 0.102(2) 0.073(2) 0.0144(17) -0.0047(16) 0.0037(16)
C22 0.0460(17) 0.094(2) 0.081(2) -0.0036(18) -0.0046(16) -0.0018(15)
Cl1 0.0509(4) 0.0873(5) 0.0821(5) -0.0106(4) -0.0132(3) 0.0161(4)
Cl2 0.0691(5) 0.0993(6) 0.0654(5) -0.0200(4) -0.0025(4) -0.0018(4)
O1 0.0505(11) 0.0889(14) 0.0552(11) -0.0079(10) -0.0077(8) 0.0086(9)
O2 0.0492(11) 0.0851(14) 0.0706(12) -0.0082(10) -0.0020(9) 0.0105(10)
C23 0.0462(15) 0.0606(16) 0.0479(15) 0.0036(12) -0.0009(12) -0.0026(12)
C24 0.0394(14) 0.0629(17) 0.0554(16) 0.0042(13) -0.0045(11) 0.0025(12)
C25 0.0462(16) 0.0669(18) 0.0574(17) 0.0036(14) -0.0117(12) -0.0035(13)
C26 0.0501(16) 0.0597(16) 0.0526(15) 0.0008(12) -0.0009(12) -0.0054(12)
C27 0.0441(15) 0.0569(16) 0.0591(17) 0.0071(13) 0.0011(12) -0.0006(12)
C28 0.0416(15) 0.0656(17) 0.0475(15) 0.0050(13) -0.0061(11) -0.0005(12)

loop_
_atom_type_symbol
_atom_type_description
_atom_type_scat_dispersion_real
_atom_type_scat_dispersion_imag
_atom_type_scat_source
C C 0.0033 0.0016 'International Tables Vol C Tables 4.2.6.8 and 6.1.1.4'
H H 0.0000 0.0000 'International Tables Vol C Tables 4.2.6.8 and 6.1.1.4'
Cl Cl 0.1484 0.1585 'International Tables Vol C Tables 4.2.6.8 and 6.1.1.4'
N N 0.0061 0.0033 'International Tables Vol C Tables 4.2.6.8 and 6.1.1.4'
O O 0.0106 0.0060 'International Tables Vol C Tables 4.2.6.8 and 6.1.1.4'

loop_
_geom_angle_atom_site_label_1
_geom_angle_atom_site_label_2
_geom_angle_atom_site_label_3
_geom_angle
C1 N1 C3 117.0(2)
N1 C1 C2 123.9(3)
N1 C1 H1 118.1
C2 C1 H1 118.1
C5 C2 C1 117.9(3)
C5 C2 H2 121.1
C1 C2 H2 121.1
N4 N3 C5 112.2(2)
N1 C3 C4 123.6(3)
N1 C3 H3 118.2
C4 C3 H3 118.2
N3 N4 C6 115.4(2)
C5 C4 C3 118.3(3)
C5 C4 H4 120.9
C3 C4 H4 120.9
C4 C5 C2 119.3(2)
C4 C5 N3 118.7(2)
C2 C5 N3 122.0(2)
C7 C6 C9 120.5(2)
C7 C6 N4 115.8(2)
C9 C6 N4 123.7(3)
C6 C7 C8 119.6(3)
C6 C7 H7 120.2
C8 C7 H7 120.2
C11 C8 C7 119.8(3)
C11 C8 H8 120.1
C7 C8 H8 120.1
C10 C9 C6 119.6(3)
C10 C9 H9 120.2
C6 C9 H9 120.2
C11 C10 C9 119.8(3)
C11 C10 H10 120.1
C9 C10 H10 120.1
C8 C11 C10 120.7(3)
C8 C11 H11 119.7
C10 C11 H11 119.7
C12 N2 C14 116.3(2)
N6 N5 C16 113.0(2)
N5 N6 C17 113.3(2)
N2 C12 C13 124.1(3)
N2 C12 H12 117.9
C13 C12 H12 117.9
C16 C13 C12 118.3(3)
C16 C13 H13 120.8
C12 C13 H13 120.8
N2 C14 C15 124.2(3)
N2 C14 H14 117.9
C15 C14 H14 117.9
C16 C15 C14 117.9(3)
C16 C15 H15 121.1
C14 C15 H15 121.1
C13 C16 C15 119.2(2)
C13 C16 N5 116.3(2)
C15 C16 N5 124.3(2)
C20 C17 C18 120.1(2)
C20 C17 N6 116.1(2)
C18 C17 N6 123.7(2)
C19 C18 C17 119.7(3)
C19 C18 H18 120.1
C17 C18 H18 120.1
C22 C19 C18 119.6(3)
C22 C19 H19 120.2
C18 C19 H19 120.2
C17 C20 C21 119.9(3)
C17 C20 H20 120.0
C21 C20 H20 120.0
C22 C21 C20 119.9(3)
C22 C21 H21 120.1
C20 C21 H21 120.1
C21 C22 C19 120.8(3)
C21 C22 H22 119.6
C19 C22 H22 119.6
C23 O1 H1O 109.5
C27 O2 H2O 109.5
O1 C23 C28 123.6(2)
O1 C23 C24 118.7(2)
C28 C23 C24 117.7(2)
C25 C24 C23 121.3(2)
C25 C24 Cl1 119.70(18)
C23 C24 Cl1 119.0(2)
C24 C25 C26 119.9(2)
C24 C25 H25 120.0
C26 C25 H25 120.0
C25 C26 C27 120.5(2)
C25 C26 Cl2 120.06(19)
C27 C26 Cl2 119.4(2)
O2 C27 C28 123.4(2)
O2 C27 C26 118.1(2)
C28 C27 C26 118.5(2)
C27 C28 C23 122.1(2)
C27 C28 H28 119.0
C23 C28 H28 119.0

loop_
_geom_bond_atom_site_label_1
_geom_bond_atom_site_label_2
_geom_bond_distance
N1 C1 1.326(3)
N1 C3 1.328(3)
C1 C2 1.381(4)
C1 H1 0.9400
C2 C5 1.381(4)
C2 H2 0.9400
N3 N4 1.244(3)
N3 C5 1.436(3)
C3 C4 1.382(3)
C3 H3 0.9400
N4 C6 1.426(3)
C4 C5 1.370(4)
C4 H4 0.9400
C6 C7 1.372(4)
C6 C9 1.380(4)
C7 C8 1.383(4)
C7 H7 0.9400
C8 C11 1.369(5)
C8 H8 0.9400
C9 C10 1.375(4)
C9 H9 0.9400
C10 C11 1.375(4)
C10 H10 0.9400
C11 H11 0.9400
N2 C12 1.320(3)
N2 C14 1.323(3)
N5 N6 1.241(3)
N5 C16 1.451(3)
N6 C17 1.438(3)
C12 C13 1.380(4)
C12 H12 0.9400
C13 C16 1.364(3)
C13 H13 0.9400
C14 C15 1.385(4)
C14 H14 0.9400
C15 C16 1.366(4)
C15 H15 0.9400
C17 C20 1.376(4)
C17 C18 1.385(4)
C18 C19 1.380(4)
C18 H18 0.9400
C19 C22 1.376(4)
C19 H19 0.9400
C20 C21 1.380(4)
C20 H20 0.9400
C21 C22 1.367(4)
C21 H21 0.9400
C22 H22 0.9400
Cl1 C24 1.738(3)
Cl2 C26 1.738(3)
O1 C23 1.349(3)
O1 H1O 0.8402
O2 C27 1.356(3)
O2 H2O 0.8400
C23 C28 1.387(3)
C23 C24 1.390(3)
C24 C25 1.375(3)
C25 C26 1.375(3)
C25 H25 0.9400
C26 C27 1.392(3)
C27 C28 1.381(3)
C28 H28 0.9400

loop_
_geom_torsion_atom_site_label_1
_geom_torsion_atom_site_label_2
_geom_torsion_atom_site_label_3
_geom_torsion_atom_site_label_4
_geom_torsion
C3 N1 C1 C2 -2.1(4)
N1 C1 C2 C5 1.3(5)
C1 N1 C3 C4 0.6(4)
C5 N3 N4 C6 -175.4(2)
N1 C3 C4 C5 1.5(4)
C3 C4 C5 C2 -2.2(4)
C3 C4 C5 N3 -179.2(2)
C1 C2 C5 C4 0.9(4)
C1 C2 C5 N3 177.8(2)
N4 N3 C5 C4 -153.3(2)
N4 N3 C5 C2 29.8(3)
N3 N4 C6 C7 -168.6(3)
N3 N4 C6 C9 13.7(4)
C9 C6 C7 C8 -1.2(5)
N4 C6 C7 C8 -179.0(3)
C6 C7 C8 C11 1.3(5)
C7 C6 C9 C10 0.0(4)
N4 C6 C9 C10 177.7(3)
C6 C9 C10 C11 1.1(5)
C7 C8 C11 C10 -0.1(5)
C9 C10 C11 C8 -1.1(5)
C16 N5 N6 C17 175.6(2)
C14 N2 C12 C13 -0.8(4)
N2 C12 C13 C16 0.6(5)
C12 N2 C14 C15 -0.2(5)
N2 C14 C15 C16 1.4(5)
C12 C13 C16 C15 0.6(4)
C12 C13 C16 N5 176.4(2)
C14 C15 C16 C13 -1.5(4)
C14 C15 C16 N5 -176.9(3)
N6 N5 C16 C13 156.9(2)
N6 N5 C16 C15 -27.6(4)
N5 N6 C17 C20 163.9(2)
N5 N6 C17 C18 -20.3(4)
C20 C17 C18 C19 -0.8(4)
N6 C17 C18 C19 -176.4(3)
C17 C18 C19 C22 -0.6(4)
C18 C17 C20 C21 1.9(4)
N6 C17 C20 C21 177.8(3)
C17 C20 C21 C22 -1.5(5)
C20 C21 C22 C19 0.0(5)
C18 C19 C22 C21 1.0(5)
O1 C23 C24 C25 178.1(2)
C28 C23 C24 C25 -1.7(4)
O1 C23 C24 Cl1 -0.9(3)
C28 C23 C24 Cl1 179.39(19)
C23 C24 C25 C26 1.1(4)
Cl1 C24 C25 C26 -179.9(2)
C24 C25 C26 C27 0.5(4)
C24 C25 C26 Cl2 -178.4(2)
C25 C26 C27 O2 178.0(2)
Cl2 C26 C27 O2 -3.0(3)
C25 C26 C27 C28 -1.6(4)
Cl2 C26 C27 C28 177.37(19)
O2 C27 C28 C23 -178.5(2)
C26 C27 C28 C23 1.1(4)
O1 C23 C28 C27 -179.2(2)
C24 C23 C28 C27 0.5(4)
